data_1507428
loop_
_publ_author_name
'Hanes, Robert E.'
'Lynch, Vincent M.'
'Anslyn, Eric V.'
'Dalby, Kevin N.'

_publ_section_title
;
 Toward a Stable Hydroxyphosphorane
;
_journal_issue 2
_journal_name_full 'Organic Letters'
_journal_page_first 201
_journal_paper_doi 10.1021/ol016941d
_journal_volume 4
_journal_year 2002
_chemical_formula_sum 'C18 H9 F12 O5 P'
_chemical_formula_weight 564.22
_chemical_name_systematic
; 
 ? 
;
_space_group_IT_number 14
_symmetry_cell_setting monoclinic
_symmetry_space_group_name_Hall '-P 2ybc'
_symmetry_space_group_name_H-M 'P 1 21/c 1'
_atom_sites_solution_hydrogens geom
_atom_sites_solution_primary direct
_atom_sites_solution_secondary difmap
_audit_creation_method SHELXL-97
_cell_angle_alpha 90.00
_cell_angle_beta 113.165(1)
_cell_angle_gamma 90.00
_cell_formula_units_Z 4
_cell_length_a 11.2604(1)
_cell_length_b 15.5456(2)
_cell_length_c 12.5778(2)
_cell_measurement_temperature 153(2)
_cell_volume 2024.23(5)
_computing_structure_refinement 'SHELXL-97 (Sheldrick, 1997)'
_computing_structure_solution 'SHELXS-97 (Sheldrick, 1990)'
_diffrn_ambient_temperature 153(2)
_diffrn_measured_fraction_theta_full 0.993
_diffrn_measured_fraction_theta_max 0.993
_diffrn_measurement_device_type 'Nonius Kappa CCD'
_diffrn_measurement_method \w-scans
_diffrn_radiation_monochromator graphite
_diffrn_radiation_source 'fine-focus sealed tube'
_diffrn_radiation_type MoK\a
_diffrn_radiation_wavelength 0.71073
_diffrn_reflns_av_R_equivalents 0.0134
_diffrn_reflns_av_sigmaI/netI 0.0244
_diffrn_reflns_limit_h_max 14
_diffrn_reflns_limit_h_min -14
_diffrn_reflns_limit_k_max 20
_diffrn_reflns_limit_k_min -20
_diffrn_reflns_limit_l_max 16
_diffrn_reflns_limit_l_min -16
_diffrn_reflns_number 8214
_diffrn_reflns_theta_full 27.48
_diffrn_reflns_theta_max 27.48
_diffrn_reflns_theta_min 3.16
_exptl_absorpt_coefficient_mu 0.277
_exptl_absorpt_correction_type none
_exptl_crystal_colour colorless
_exptl_crystal_density_diffrn 1.851
_exptl_crystal_density_method 'not measured'
_exptl_crystal_description prisms
_exptl_crystal_F_000 1120
_exptl_crystal_size_max .30
_exptl_crystal_size_mid .27
_exptl_crystal_size_min .25
_refine_diff_density_max 0.533
_refine_diff_density_min -0.357
_refine_diff_density_rms 0.045
_refine_ls_extinction_coef 0.0068(12)
_refine_ls_extinction_expression Fc^*^=kFc[1+0.001xFc^2^\l^3^/sin(2\q)]^-1/4^
_refine_ls_extinction_method SHELXL
_refine_ls_goodness_of_fit_ref 1.066
_refine_ls_hydrogen_treatment mixed
_refine_ls_matrix_type full
_refine_ls_number_parameters 420
_refine_ls_number_reflns 4609
_refine_ls_number_restraints 204
_refine_ls_restrained_S_all 1.130
_refine_ls_R_factor_all 0.0371
_refine_ls_R_factor_gt 0.0314
_refine_ls_shift/su_max 0.005
_refine_ls_shift/su_mean 0.000
_refine_ls_structure_factor_coef Fsqd
_refine_ls_weighting_details 'calc w=1/[\s^2^(Fo^2^)+(0.0325P)^2^+1.0491P] where P=(Fo^2^+2Fc^2^)/3'
_refine_ls_weighting_scheme calc
_refine_ls_wR_factor_gt 0.0761
_refine_ls_wR_factor_ref 0.0792
_reflns_number_gt 4094
_reflns_number_total 4609
_reflns_threshold_expression >2sigma(I)
_cod_data_source_file ol016941d_s1.cif
_cod_data_source_block pentap
_cod_depositor_comments
;
The following automatic conversions were performed:

'_symmetry_cell_setting' value 'Monoclinic' changed to 'monoclinic'
according to /home/saulius/struct/CIF-dictionaries/cif_core.dic
dictionary named 'cif_core.dic' version 2.4.1 from 2010-06-29.

Automatic conversion script
Id: cif_fix_values 1715 2011-07-08 13:25:40Z adriana 
;
_cod_original_sg_symbol_H-M P21/c
_cod_database_code 1507428

loop_
_symmetry_equiv_pos_as_xyz
'x, y, z'
'-x, y+1/2, -z+1/2'
'-x, -y, -z'
'x, -y-1/2, z-1/2'

loop_
_atom_site_label
_atom_site_type_symbol
_atom_site_fract_x
_atom_site_fract_y
_atom_site_fract_z
_atom_site_U_iso_or_equiv
_atom_site_adp_type
_atom_site_occupancy
_atom_site_symmetry_multiplicity
_atom_site_calc_flag
_atom_site_refinement_flags
_atom_site_disorder_assembly
_atom_site_disorder_group
P1 P 0.35949(3) 0.55198(2) 0.30235(3) 0.01795(11) Uani 1 1 d . . .
O2 O 0.34123(10) 0.51461(7) 0.41058(9) 0.0219(2) Uani 1 1 d . . .
C3 C 0.21395(14) 0.49362(10) 0.39658(12) 0.0205(3) Uani 1 1 d . . .
C4 C 0.11045(14) 0.54413(9) 0.32725(12) 0.0202(3) Uani 1 1 d . . .
C5 C -0.01320(16) 0.51907(11) 0.31610(14) 0.0270(3) Uani 1 1 d . . .
C6 C -0.03033(17) 0.44627(11) 0.37172(16) 0.0316(4) Uani 1 1 d . . .
C7 C 0.07503(18) 0.39787(11) 0.44047(15) 0.0313(4) Uani 1 1 d . . .
C8 C 0.19845(17) 0.42125(11) 0.45334(14) 0.0277(3) Uani 1 1 d . . .
C9 C 0.13343(13) 0.62519(9) 0.27045(12) 0.0192(3) Uani 1 1 d . . .
O10 O 0.25458(10) 0.62608(6) 0.25797(9) 0.0210(2) Uani 1 1 d . . .
C11 C 0.13815(16) 0.70416(10) 0.34662(14) 0.0262(3) Uani 1 1 d . . .
F12 F 0.23818(11) 0.69712(7) 0.44718(9) 0.0434(3) Uani 1 1 d . . .
F13 F 0.15058(11) 0.77749(6) 0.29790(10) 0.0392(3) Uani 1 1 d . . .
F14 F 0.03210(11) 0.70980(7) 0.36812(10) 0.0405(3) Uani 1 1 d . . .
C15 C 0.03258(16) 0.63810(11) 0.14527(14) 0.0280(3) Uani 1 1 d . . .
F16 F 0.01525(12) 0.56515(7) 0.08636(9) 0.0434(3) Uani 1 1 d . . .
F17 F 0.07211(10) 0.69698(7) 0.08958(9) 0.0369(3) Uani 1 1 d . . .
F18 F -0.08089(9) 0.66383(8) 0.14317(10) 0.0436(3) Uani 1 1 d . . .
O19 O 0.48715(10) 0.58491(7) 0.32202(10) 0.0248(2) Uani 1 1 d . . .
O20 O 0.30938(10) 0.47578(6) 0.21361(9) 0.0200(2) Uani 1 1 d . . .
C21 C 0.32984(13) 0.46912(9) 0.11068(12) 0.0184(3) Uani 1 1 d . . .
C22 C 0.37339(13) 0.39087(9) 0.08541(12) 0.0174(3) Uani 1 1 d . . .
C23 C 0.38739(14) 0.38524(10) -0.02006(13) 0.0213(3) Uani 1 1 d . . .
C24 C 0.35821(15) 0.45417(10) -0.09642(13) 0.0235(3) Uani 1 1 d . . .
C25 C 0.31436(15) 0.53070(10) -0.06875(14) 0.0246(3) Uani 1 1 d . . .
C26 C 0.29969(15) 0.53832(10) 0.03510(14) 0.0229(3) Uani 1 1 d . . .
C27 C 0.40321(14) 0.31010(9) 0.16250(12) 0.0189(3) Uani 1 1 d . A .
O28 O 0.42347(13) 0.24328(7) 0.09792(10) 0.0294(3) Uani 1 1 d . . .
C29 C 0.28897(15) 0.28388(10) 0.19633(14) 0.0257(3) Uani 1 1 d D . .
F30 F 0.1762(3) 0.3120(2) 0.1206(3) 0.0331(6) Uani 0.67 1 d PDU A 1
F31 F 0.2788(7) 0.1990(2) 0.2056(6) 0.0305(10) Uani 0.67 1 d PDU A 1
F32 F 0.3042(4) 0.3166(3) 0.3007(2) 0.0270(6) Uani 0.67 1 d PDU A 1
F30A F 0.1806(8) 0.2908(5) 0.1004(6) 0.063(3) Uani 0.33 1 d PDU A 2
F31A F 0.3036(13) 0.1993(4) 0.2201(11) 0.0269(19) Uani 0.33 1 d PDU A 2
F32A F 0.2719(8) 0.3217(7) 0.2814(6) 0.054(2) Uani 0.33 1 d PDU A 2
C33 C 0.52846(15) 0.32030(10) 0.27292(14) 0.0262(3) Uani 1 1 d D . .
F34 F 0.5330(4) 0.3875(2) 0.3389(4) 0.0305(8) Uani 0.62 1 d PDU A 1
F35 F 0.6289(4) 0.3258(3) 0.2419(4) 0.0333(8) Uani 0.62 1 d PDU A 1
F36 F 0.5484(12) 0.2504(4) 0.3396(9) 0.0282(12) Uani 0.62 1 d PDU A 1
F34A F 0.5174(9) 0.3805(5) 0.3426(8) 0.089(3) Uani 0.38 1 d PDU A 2
F35A F 0.6288(8) 0.3412(6) 0.2479(9) 0.083(3) Uani 0.38 1 d PDU A 2
F36A F 0.558(2) 0.2471(6) 0.3328(16) 0.032(2) Uani 0.38 1 d PDU A 2
H5 H -0.0860(19) 0.5532(12) 0.2720(17) 0.029(5) Uiso 1 1 d . . .
H6 H -0.112(2) 0.4317(13) 0.3645(17) 0.034(5) Uiso 1 1 d . . .
H7 H 0.061(2) 0.3457(14) 0.4788(18) 0.039(5) Uiso 1 1 d . . .
H8 H 0.272(2) 0.3895(14) 0.4984(18) 0.038(5) Uiso 1 1 d . . .
H23 H 0.4164(17) 0.3322(12) -0.0383(15) 0.021(4) Uiso 1 1 d . . .
H24 H 0.3654(16) 0.4482(11) -0.1684(16) 0.019(4) Uiso 1 1 d . . .
H25 H 0.2951(18) 0.5795(13) -0.1205(17) 0.030(5) Uiso 1 1 d . . .
H26 H 0.2700(17) 0.5899(13) 0.0569(16) 0.027(5) Uiso 1 1 d . . .
H28 H 0.449(2) 0.1997(16) 0.136(2) 0.045(6) Uiso 1 1 d . . .

loop_
_atom_site_aniso_label
_atom_site_aniso_U_11
_atom_site_aniso_U_22
_atom_site_aniso_U_33
_atom_site_aniso_U_23
_atom_site_aniso_U_13
_atom_site_aniso_U_12
P1 0.01797(19) 0.01479(18) 0.02090(19) -0.00020(13) 0.00745(14) 0.00032(13)
O2 0.0204(5) 0.0241(5) 0.0202(5) 0.0017(4) 0.0068(4) 0.0020(4)
C3 0.0236(7) 0.0209(7) 0.0181(7) -0.0026(5) 0.0095(6) -0.0017(6)
C4 0.0227(7) 0.0183(7) 0.0194(7) -0.0030(5) 0.0082(6) -0.0021(5)
C5 0.0231(8) 0.0289(8) 0.0281(8) -0.0021(7) 0.0093(7) -0.0033(6)
C6 0.0309(9) 0.0323(9) 0.0353(9) -0.0057(7) 0.0170(7) -0.0110(7)
C7 0.0447(10) 0.0241(8) 0.0321(9) -0.0004(7) 0.0225(8) -0.0068(7)
C8 0.0367(9) 0.0243(8) 0.0250(8) 0.0032(6) 0.0151(7) 0.0032(7)
C9 0.0175(6) 0.0185(7) 0.0212(7) -0.0010(5) 0.0072(6) 0.0016(5)
O10 0.0214(5) 0.0161(5) 0.0284(5) 0.0027(4) 0.0129(4) 0.0022(4)
C11 0.0290(8) 0.0206(7) 0.0311(8) -0.0031(6) 0.0141(7) 0.0010(6)
F12 0.0474(6) 0.0400(6) 0.0309(6) -0.0160(5) 0.0024(5) 0.0008(5)
F13 0.0521(6) 0.0174(5) 0.0564(7) -0.0019(4) 0.0303(6) -0.0005(4)
F14 0.0450(6) 0.0335(6) 0.0581(7) -0.0078(5) 0.0364(6) 0.0037(5)
C15 0.0264(8) 0.0306(8) 0.0238(8) 0.0040(6) 0.0064(6) 0.0004(6)
F16 0.0554(7) 0.0426(6) 0.0226(5) -0.0079(4) 0.0048(5) -0.0110(5)
F17 0.0359(5) 0.0406(6) 0.0310(5) 0.0160(4) 0.0097(4) 0.0028(4)
F18 0.0218(5) 0.0618(7) 0.0413(6) 0.0174(5) 0.0060(4) 0.0090(5)
O19 0.0206(5) 0.0206(5) 0.0329(6) -0.0006(4) 0.0101(5) -0.0017(4)
O20 0.0247(5) 0.0156(5) 0.0228(5) -0.0006(4) 0.0128(4) -0.0014(4)
C21 0.0177(6) 0.0197(7) 0.0179(7) -0.0012(5) 0.0071(5) -0.0025(5)
C22 0.0157(6) 0.0168(6) 0.0181(7) 0.0007(5) 0.0048(5) -0.0018(5)
C23 0.0203(7) 0.0233(7) 0.0194(7) -0.0020(6) 0.0067(6) -0.0011(6)
C24 0.0229(7) 0.0289(8) 0.0179(7) 0.0006(6) 0.0072(6) -0.0043(6)
C25 0.0243(7) 0.0240(8) 0.0227(7) 0.0068(6) 0.0062(6) -0.0012(6)
C26 0.0234(7) 0.0182(7) 0.0270(8) 0.0026(6) 0.0098(6) 0.0017(6)
C27 0.0216(7) 0.0151(6) 0.0202(7) -0.0011(5) 0.0085(6) 0.0008(5)
O28 0.0471(7) 0.0171(5) 0.0269(6) 0.0009(5) 0.0174(5) 0.0079(5)
C29 0.0259(8) 0.0206(7) 0.0304(8) 0.0061(6) 0.0109(7) 0.0002(6)
F30 0.0181(10) 0.0341(12) 0.0445(12) 0.0133(9) 0.0095(9) -0.0008(8)
F31 0.033(3) 0.0187(12) 0.0390(18) 0.0033(9) 0.0132(15) -0.0084(8)
F32 0.0355(14) 0.0252(11) 0.0280(9) 0.0040(7) 0.0207(8) 0.0047(9)
F30A 0.031(3) 0.073(5) 0.067(4) 0.042(3) 0.000(3) -0.012(3)
F31A 0.025(4) 0.020(2) 0.033(3) 0.0039(18) 0.009(2) -0.0043(17)
F32A 0.061(5) 0.036(3) 0.092(5) -0.003(3) 0.059(4) 0.000(3)
C33 0.0242(8) 0.0214(7) 0.0285(8) 0.0036(6) 0.0054(6) 0.0007(6)
F34 0.0263(12) 0.0187(13) 0.0329(18) -0.0073(11) -0.0030(12) -0.0025(10)
F35 0.0157(14) 0.0416(13) 0.0444(17) 0.0131(11) 0.0138(13) 0.0066(10)
F36 0.032(2) 0.025(2) 0.023(2) 0.0071(17) 0.0056(16) 0.0039(16)
F34A 0.095(6) 0.057(4) 0.052(4) -0.030(3) -0.039(3) 0.043(4)
F35A 0.040(4) 0.108(6) 0.075(5) 0.050(4) -0.007(3) -0.028(3)
F36A 0.036(4) 0.026(4) 0.027(4) 0.003(2) 0.005(3) 0.012(3)

loop_
_atom_type_symbol
_atom_type_description
_atom_type_scat_dispersion_real
_atom_type_scat_dispersion_imag
_atom_type_scat_source
C C 0.0033 0.0016 'International Tables Vol C Tables 4.2.6.8 and 6.1.1.4'
H H 0.0000 0.0000 'International Tables Vol C Tables 4.2.6.8 and 6.1.1.4'
O O 0.0106 0.0060 'International Tables Vol C Tables 4.2.6.8 and 6.1.1.4'
F F 0.0171 0.0103 'International Tables Vol C Tables 4.2.6.8 and 6.1.1.4'
P P 0.1023 0.0942 'International Tables Vol C Tables 4.2.6.8 and 6.1.1.4'

loop_
_geom_angle_atom_site_label_1
_geom_angle_atom_site_label_2
_geom_angle_atom_site_label_3
_geom_angle
O19 P1 O2 116.24(6)
O19 P1 O20 116.18(6)
O2 P1 O20 101.80(6)
O19 P1 O10 110.74(6)
O2 P1 O10 103.95(6)
O20 P1 O10 106.73(6)
C3 O2 P1 116.82(9)
C8 C3 C4 122.62(14)
C8 C3 O2 116.92(14)
C4 C3 O2 120.45(13)
C3 C4 C5 117.45(14)
C3 C4 C9 120.46(13)
C5 C4 C9 122.05(14)
C6 C5 C4 120.57(16)
C6 C5 H5 119.5(12)
C4 C5 H5 119.9(12)
C5 C6 C7 120.33(16)
C5 C6 H6 119.1(13)
C7 C6 H6 120.5(13)
C8 C7 C6 120.36(16)
C8 C7 H7 120.5(12)
C6 C7 H7 119.2(12)
C3 C8 C7 118.65(16)
C3 C8 H8 118.5(13)
C7 C8 H8 122.8(13)
O10 C9 C4 113.88(11)
O10 C9 C11 104.96(11)
C4 C9 C11 109.75(12)
O10 C9 C15 103.65(11)
C4 C9 C15 113.12(12)
C11 C9 C15 111.08(12)
C9 O10 P1 124.31(9)
F12 C11 F14 107.80(14)
F12 C11 F13 107.87(13)
F14 C11 F13 107.71(13)
F12 C11 C9 109.56(12)
F14 C11 C9 111.38(13)
F13 C11 C9 112.35(13)
F16 C15 F18 108.49(14)
F16 C15 F17 107.46(14)
F18 C15 F17 107.49(13)
F16 C15 C9 110.16(13)
F18 C15 C9 111.94(13)
F17 C15 C9 111.13(13)
C21 O20 P1 124.51(9)
C26 C21 C22 122.27(13)
C26 C21 O20 119.33(13)
C22 C21 O20 118.30(12)
C21 C22 C23 116.85(13)
C21 C22 C27 125.23(12)
C23 C22 C27 117.90(13)
C24 C23 C22 121.54(14)
C24 C23 H23 121.0(11)
C22 C23 H23 117.5(11)
C25 C24 C23 119.99(14)
C25 C24 H24 119.9(10)
C23 C24 H24 120.0(10)
C24 C25 C26 119.83(14)
C24 C25 H25 120.9(11)
C26 C25 H25 119.3(12)
C25 C26 C21 119.51(14)
C25 C26 H26 122.1(11)
C21 C26 H26 118.4(11)
O28 C27 C22 106.63(11)
O28 C27 C33 107.40(12)
C22 C27 C33 112.14(11)
O28 C27 C29 107.84(12)
C22 C27 C29 112.69(11)
C33 C27 C29 109.86(12)
C27 O28 H28 112.4(17)
F32A C29 F30 91.8(4)
F32A C29 F31 109.2(7)
F30 C29 F31 107.4(3)
F32A C29 F30A 109.1(5)
F30 C29 F30A 18.6(4)
F31 C29 F30A 94.6(5)
F32A C29 F31A 107.7(6)
F30 C29 F31A 118.8(6)
F31 C29 F31A 11.4(8)
F30A C29 F31A 105.5(5)
F32A C29 F32 15.3(5)
F30 C29 F32 107.0(2)
F31 C29 F32 105.6(3)
F30A C29 F32 124.4(4)
F31A C29 F32 101.2(7)
F32A C29 C27 120.8(5)
F30 C29 C27 112.2(2)
F31 C29 C27 113.0(4)
F30A C29 C27 106.9(5)
F31A C29 C27 105.9(7)
F32 C29 C27 111.3(2)
F34A C33 F34 9.8(5)
F34A C33 F35A 107.2(5)
F34 C33 F35A 97.4(5)
F34A C33 F36A 107.4(6)
F34 C33 F36A 112.4(9)
F35A C33 F36A 107.1(6)
F34A C33 F36 101.3(7)
F34 C33 F36 107.0(4)
F35A C33 F36 113.6(8)
F36A C33 F36 7.5(9)
F34A C33 F35 117.4(5)
F34 C33 F35 107.7(3)
F35A C33 F35 10.8(6)
F36A C33 F35 99.5(8)
F36 C33 F35 106.4(4)
F34A C33 C27 112.1(4)
F34 C33 C27 116.1(2)
F35A C33 C27 111.8(5)
F36A C33 C27 111.0(10)
F36 C33 C27 110.4(6)
F35 C33 C27 108.7(3)

loop_
_geom_bond_atom_site_label_1
_geom_bond_atom_site_label_2
_geom_bond_distance
P1 O19 1.4526(11)
P1 O2 1.5662(11)
P1 O20 1.5722(11)
P1 O10 1.5860(10)
O2 C3 1.4117(18)
C3 C8 1.380(2)
C3 C4 1.391(2)
C4 C5 1.399(2)
C4 C9 1.520(2)
C5 C6 1.383(2)
C5 H5 0.95(2)
C6 C7 1.384(3)
C6 H6 0.92(2)
C7 C8 1.383(2)
C7 H7 0.99(2)
C8 H8 0.94(2)
C9 O10 1.4334(17)
C9 C11 1.545(2)
C9 C15 1.550(2)
C11 F12 1.327(2)
C11 F14 1.3270(19)
C11 F13 1.3275(19)
C15 F16 1.327(2)
C15 F18 1.329(2)
C15 F17 1.3311(19)
O20 C21 1.4051(17)
C21 C26 1.386(2)
C21 C22 1.394(2)
C22 C23 1.399(2)
C22 C27 1.5405(19)
C23 C24 1.389(2)
C23 H23 0.948(18)
C24 C25 1.384(2)
C24 H24 0.944(18)
C25 C26 1.385(2)
C25 H25 0.97(2)
C26 H26 0.95(2)
C27 O28 1.3917(17)
C27 C33 1.550(2)
C27 C29 1.560(2)
O28 H28 0.81(2)
C29 F32A 1.300(6)
C29 F30 1.326(3)
C29 F31 1.334(4)
C29 F30A 1.341(5)
C29 F31A 1.344(6)
C29 F32 1.354(3)
C33 F34A 1.321(6)
C33 F34 1.322(3)
C33 F35A 1.327(6)
C33 F36A 1.333(6)
C33 F36 1.337(4)
C33 F35 1.337(3)
